data_7107010
loop_
_publ_author_name
'Srinu Tothadi'
'Arijit Mukherjee'
'Gautam R. Desiraju'

_publ_section_title
;
 Shape and size mimicry in the design of ternary molecular solids: towards
 a robust strategy for crystal engineering
;
_journal_name_full Chem.Commun.
_journal_page_first 12080
_journal_paper_doi 10.1039/c1cc14567c
_journal_volume 47
_journal_year 2011
_chemical_formula_sum 'C36 H34 N2 O4'
_chemical_formula_weight 558.65
_chemical_name_systematic
;
?
;
_space_group_IT_number 4
_symmetry_cell_setting monoclinic
_symmetry_space_group_name_Hall 'P 2yb'
_symmetry_space_group_name_H-M 'P 1 21 1'
_atom_sites_solution_hydrogens geom
_atom_sites_solution_primary direct
_atom_sites_solution_secondary difmap
_audit_creation_method SHELXL-97
_cell_angle_alpha 90.00
_cell_angle_beta 95.170(7)
_cell_angle_gamma 90.00
_cell_formula_units_Z 2
_cell_length_a 7.737(4)
_cell_length_b 19.791(10)
_cell_length_c 9.508(5)
_cell_measurement_reflns_used 4177
_cell_measurement_temperature 150(2)
_cell_measurement_theta_max 27.5
_cell_measurement_theta_min 2.1
_cell_volume 1450.0(13)
_computing_cell_refinement 'CrystalClear-SM Expert 2.0 rc14 (Rigaku, 2009)'
_computing_data_collection 'CrystalClear-SM Expert 2.0 rc14 (Rigaku, 2009)'
_computing_data_reduction 'CrystalClear-SM Expert 2.0 rc14 (Rigaku, 2009)'
_computing_structure_refinement 'SHELXL-97 (Sheldrick, 1997)'
_computing_structure_solution 'SHELXS-97 (Sheldrick, 1990)'
_diffrn_ambient_temperature 150(2)
_diffrn_measured_fraction_theta_full 0.997
_diffrn_measured_fraction_theta_max 0.997
_diffrn_measurement_device 'XtaLABmini: Fixed Chi 2 circle'
_diffrn_measurement_device_type 'Rigaku Mercury375R (2x2 bin mode)'
_diffrn_measurement_method 'profile data from \w-scans'
_diffrn_radiation_monochromator graphite
_diffrn_radiation_source 'fine-focus sealed tube'
_diffrn_radiation_type MoK\a
_diffrn_radiation_wavelength 0.71073
_diffrn_reflns_av_R_equivalents 0.0597
_diffrn_reflns_av_sigmaI/netI 0.0569
_diffrn_reflns_limit_h_max 10
_diffrn_reflns_limit_h_min -10
_diffrn_reflns_limit_k_max 25
_diffrn_reflns_limit_k_min -25
_diffrn_reflns_limit_l_max 12
_diffrn_reflns_limit_l_min -12
_diffrn_reflns_number 15099
_diffrn_reflns_theta_full 27.51
_diffrn_reflns_theta_max 27.51
_diffrn_reflns_theta_min 2.06
_exptl_absorpt_coefficient_mu 0.083
_exptl_absorpt_correction_T_max 0.9917
_exptl_absorpt_correction_T_min 0.9754
_exptl_absorpt_correction_type multi-scan
_exptl_absorpt_process_details 'Jacobson, R. (1998) Private communication'
_exptl_crystal_colour colourless
_exptl_crystal_density_diffrn 1.280
_exptl_crystal_density_method 'not measured'
_exptl_crystal_description block
_exptl_crystal_F_000 592
_exptl_crystal_size_max 0.30
_exptl_crystal_size_mid 0.30
_exptl_crystal_size_min 0.10
_refine_diff_density_max 0.609
_refine_diff_density_min -0.377
_refine_diff_density_rms 0.053
_refine_ls_abs_structure_details 'Flack H D (1983), Acta Cryst. A39, 876-881'
_refine_ls_abs_structure_Flack 0.7(12)
_refine_ls_extinction_method none
_refine_ls_goodness_of_fit_ref 1.054
_refine_ls_hydrogen_treatment mixed
_refine_ls_matrix_type full
_refine_ls_number_parameters 434
_refine_ls_number_reflns 6630
_refine_ls_number_restraints 1
_refine_ls_restrained_S_all 1.053
_refine_ls_R_factor_all 0.0616
_refine_ls_R_factor_gt 0.0570
_refine_ls_shift/su_max 0.029
_refine_ls_shift/su_mean 0.001
_refine_ls_structure_factor_coef Fsqd
_refine_ls_weighting_details 'calc w=1/[\s^2^(Fo^2^)+(0.0818P)^2^+0.3795P] where P=(Fo^2^+2Fc^2^)/3'
_refine_ls_weighting_scheme calc
_refine_ls_wR_factor_gt 0.1537
_refine_ls_wR_factor_ref 0.1620
_reflns_number_gt 6082
_reflns_number_total 6630
_reflns_threshold_expression >2\s(I)
_cod_data_source_file c1cc14567c.txt
_cod_data_source_block datam
_cod_original_sg_symbol_H-M 'P 21'
_cod_database_code 7107010

loop_
_symmetry_equiv_pos_as_xyz
'x, y, z'
'-x, y+1/2, -z'

loop_
_atom_site_label
_atom_site_type_symbol
_atom_site_fract_x
_atom_site_fract_y
_atom_site_fract_z
_atom_site_U_iso_or_equiv
_atom_site_adp_type
_atom_site_occupancy
_atom_site_symmetry_multiplicity
_atom_site_calc_flag
_atom_site_refinement_flags
C1 C 0.3220(3) 0.43468(12) 0.0830(2) 0.0251(4) Uani 1 1 d .
C2 C 0.4874(3) 0.42550(12) 0.0389(3) 0.0287(5) Uani 1 1 d .
C3 C 0.5036(3) 0.39541(13) -0.0901(3) 0.0299(5) Uani 1 1 d .
C4 C 0.3585(3) 0.37413(13) -0.1754(3) 0.0290(5) Uani 1 1 d .
C5 C 0.1721(3) 0.41331(12) 0.0029(2) 0.0241(4) Uani 1 1 d .
C6 C 0.1947(3) 0.38303(11) -0.1285(2) 0.0220(4) Uani 1 1 d .
C7 C 0.6799(3) 0.50828(12) 0.5000(2) 0.0233(4) Uani 1 1 d .
C8 C 0.7066(3) 0.53927(11) 0.3712(2) 0.0231(4) Uani 1 1 d .
C9 C 0.8729(3) 0.54999(12) 0.3304(2) 0.0274(5) Uani 1 1 d .
C10 C 1.0151(3) 0.53051(13) 0.4205(3) 0.0305(5) Uani 1 1 d .
C11 C 0.9939(3) 0.49933(12) 0.5483(2) 0.0279(5) Uani 1 1 d .
C12 C 0.8263(3) 0.48738(12) 0.5860(2) 0.0248(4) Uani 1 1 d .
C13 C 0.7057(3) 0.22512(13) 0.3050(3) 0.0315(5) Uani 1 1 d .
C14 C 0.7492(3) 0.19582(15) 0.1695(3) 0.0371(6) Uani 1 1 d .
C15 C 0.7404(4) 0.2362(2) 0.0468(3) 0.0592(9) Uani 1 1 d .
H47 H 0.7047 0.2819 0.0553 0.071 Uiso 1 1 calc R
C16 C 0.7789(6) 0.2152(3) -0.0814(4) 0.0823(13) Uani 1 1 d .
H16 H 0.7733 0.2453 -0.1595 0.099 Uiso 1 1 calc R
C17 C 0.8232(5) 0.1534(3) -0.0946(5) 0.0785(12) Uani 1 1 d .
H17 H 0.8483 0.1391 -0.1860 0.094 Uiso 1 1 calc R
C18 C 0.8377(4) 0.1059(2) 0.0111(6) 0.0860(17) Uani 1 1 d .
H46 H 0.8691 0.0604 -0.0060 0.103 Uiso 1 1 calc R
C19 C 0.8013(4) 0.12988(19) 0.1551(5) 0.0640(11) Uani 1 1 d .
H19 H 0.8138 0.1004 0.2341 0.077 Uiso 1 1 calc R
C20 C 0.6449(4) 0.1849(2) 0.4083(3) 0.0582(9) Uani 1 1 d .
H20 H 0.6282 0.1379 0.3923 0.070 Uiso 1 1 calc R
C21 C 0.6078(5) 0.2135(5) 0.5363(4) 0.116(3) Uani 1 1 d .
H45 H 0.5663 0.1852 0.6068 0.139 Uiso 1 1 calc R
C22 C 0.6299(6) 0.2821(6) 0.5638(6) 0.146(4) Uani 1 1 d .
H22 H 0.6045 0.3011 0.6513 0.175 Uiso 1 1 calc R
C23 C 0.6888(5) 0.3203(3) 0.4613(6) 0.097(2) Uani 1 1 d .
H48 H 0.7036 0.3674 0.4777 0.116 Uiso 1 1 calc R
C24 C 0.7293(4) 0.29398(17) 0.3316(4) 0.0493(8) Uani 1 1 d .
H24 H 0.7723 0.3226 0.2626 0.059 Uiso 1 1 calc R
C25 C 0.3429(3) 0.09317(13) 0.0664(3) 0.0338(5) Uani 1 1 d .
H25 H 0.3727 0.0466 0.0716 0.041 Uiso 1 1 calc R
C26 C 0.2942(3) 0.12419(13) 0.1868(3) 0.0293(5) Uani 1 1 d .
H26 H 0.2905 0.0991 0.2717 0.035 Uiso 1 1 calc R
C27 C 0.2505(3) 0.19254(12) 0.1829(2) 0.0246(4) Uani 1 1 d .
C28 C 0.2588(4) 0.22542(13) 0.0550(2) 0.0347(5) Uani 1 1 d .
H28 H 0.2305 0.2720 0.0465 0.042 Uiso 1 1 calc R
C29 C 0.3084(4) 0.19021(14) -0.0601(3) 0.0381(6) Uani 1 1 d .
H29 H 0.3129 0.2138 -0.1467 0.046 Uiso 1 1 calc R
C30 C 0.2018(3) 0.22815(11) 0.3120(2) 0.0228(4) Uani 1 1 d .
C31 C 0.2248(3) 0.29797(13) 0.3268(3) 0.0284(5) Uani 1 1 d .
C32 C 0.1811(3) 0.32955(13) 0.4484(3) 0.0316(5) Uani 1 1 d .
C33 C 0.0970(3) 0.22908(13) 0.5418(2) 0.0293(5) Uani 1 1 d .
C34 C 0.1354(3) 0.19340(12) 0.4221(2) 0.0270(4) Uani 1 1 d .
C35 C -0.0050(3) 0.42068(13) 0.0539(2) 0.0309(5) Uani 1 1 d .
H35A H 0.0062 0.4279 0.1563 0.046 Uiso 1 1 calc R
H35B H -0.0724 0.3795 0.0317 0.046 Uiso 1 1 calc R
H35C H -0.0644 0.4594 0.0070 0.046 Uiso 1 1 calc R
C36 C 0.5003(3) 0.49505(13) 0.5432(3) 0.0308(5) Uani 1 1 d .
H36A H 0.4227 0.5318 0.5090 0.046 Uiso 1 1 calc R
H36B H 0.5045 0.4926 0.6464 0.046 Uiso 1 1 calc R
H36C H 0.4570 0.4522 0.5023 0.046 Uiso 1 1 calc R
N1 N 0.1190(3) 0.29587(11) 0.5563(2) 0.0301(4) Uani 1 1 d .
N2 N 0.3504(3) 0.12478(12) -0.0565(2) 0.0313(4) Uani 1 1 d .
O1 O 0.0470(2) 0.36328(9) -0.20908(17) 0.0278(4) Uani 1 1 d .
H100 H 0.0745 0.3427 -0.2811 0.042 Uiso 1 1 calc R
O2 O 0.7974(2) 0.45607(10) 0.70940(18) 0.0323(4) Uani 1 1 d .
O3 O 0.2984(2) 0.46543(10) 0.20961(18) 0.0333(4) Uani 1 1 d .
O4 O 0.5615(2) 0.55729(9) 0.28526(17) 0.0285(4) Uani 1 1 d .
H1 H 0.359(4) 0.3562(17) -0.268(3) 0.035(8) Uiso 1 1 d .
H2 H 0.588(4) 0.4430(15) 0.101(3) 0.028(7) Uiso 1 1 d .
H3 H 0.890(4) 0.5717(15) 0.242(3) 0.031(7) Uiso 1 1 d .
H11 H 0.260(4) 0.3291(14) 0.256(3) 0.030(7) Uiso 1 1 d .
H12 H 0.205(4) 0.3786(16) 0.458(3) 0.043(8) Uiso 1 1 d .
H18 H 0.612(4) 0.3908(15) -0.125(3) 0.031(7) Uiso 1 1 d .
H21 H 1.128(4) 0.5424(16) 0.397(3) 0.040(8) Uiso 1 1 d .
H23 H 0.591(5) 0.584(2) 0.201(4) 0.069(11) Uiso 1 1 d .
H32 H 0.041(3) 0.2083(13) 0.619(3) 0.027(6) Uiso 1 1 d .
H33 H 0.125(4) 0.1425(15) 0.420(3) 0.037(7) Uiso 1 1 d .
H35 H 1.100(3) 0.4885(14) 0.619(3) 0.020(6) Uiso 1 1 d .
H41 H 0.393(5) 0.4741(19) 0.245(4) 0.058(11) Uiso 1 1 d .
H42 H 0.890(4) 0.4231(17) 0.735(3) 0.042(8) Uiso 1 1 d .

loop_
_atom_site_aniso_label
_atom_site_aniso_U_11
_atom_site_aniso_U_22
_atom_site_aniso_U_33
_atom_site_aniso_U_23
_atom_site_aniso_U_13
_atom_site_aniso_U_12
C1 0.0272(11) 0.0245(11) 0.0238(10) 0.0017(9) 0.0034(8) -0.0018(8)
C2 0.0257(11) 0.0293(12) 0.0311(12) 0.0038(10) 0.0022(9) -0.0024(9)
C3 0.0243(11) 0.0327(13) 0.0336(12) 0.0036(10) 0.0082(9) 0.0011(9)
C4 0.0287(11) 0.0336(13) 0.0252(11) 0.0005(10) 0.0049(9) 0.0024(9)
C5 0.0244(10) 0.0238(11) 0.0245(10) 0.0008(9) 0.0039(8) -0.0017(8)
C6 0.0240(10) 0.0220(10) 0.0199(10) 0.0028(8) 0.0008(7) 0.0015(8)
C7 0.0234(10) 0.0217(10) 0.0248(10) -0.0013(8) 0.0022(8) -0.0015(8)
C8 0.0232(10) 0.0215(11) 0.0239(10) -0.0027(8) -0.0025(8) -0.0017(8)
C9 0.0294(11) 0.0304(12) 0.0230(10) 0.0014(9) 0.0059(9) -0.0011(9)
C10 0.0228(11) 0.0356(13) 0.0340(12) 0.0012(10) 0.0080(9) 0.0007(9)
C11 0.0225(10) 0.0325(13) 0.0284(11) -0.0019(10) 0.0003(8) 0.0039(9)
C12 0.0278(11) 0.0246(11) 0.0218(10) 0.0004(9) 0.0016(8) 0.0021(8)
C13 0.0252(11) 0.0306(12) 0.0375(12) -0.0035(10) -0.0039(9) -0.0007(9)
C14 0.0245(11) 0.0414(15) 0.0438(14) -0.0134(11) -0.0050(10) 0.0018(10)
C15 0.0462(17) 0.090(3) 0.0408(15) -0.0008(16) -0.0014(12) -0.0002(17)
C16 0.067(3) 0.120(4) 0.060(2) -0.007(2) 0.0059(19) 0.007(3)
C17 0.055(2) 0.095(3) 0.084(3) -0.012(3) -0.006(2) -0.007(2)
C18 0.0338(17) 0.056(2) 0.168(5) -0.059(3) 0.009(2) 0.0031(15)
C19 0.0417(16) 0.0432(18) 0.103(3) -0.0311(19) -0.0179(17) 0.0079(14)
C20 0.0390(16) 0.082(2) 0.0508(17) 0.0132(16) -0.0085(13) -0.0175(16)
C21 0.0317(17) 0.281(9) 0.0343(18) 0.010(3) 0.0017(13) -0.013(3)
C22 0.042(2) 0.322(12) 0.071(3) -0.101(5) -0.010(2) 0.056(4)
C23 0.048(2) 0.120(4) 0.118(4) -0.092(4) -0.023(2) 0.033(2)
C24 0.0369(14) 0.0347(15) 0.074(2) -0.0185(15) -0.0061(13) 0.0045(11)
C25 0.0403(14) 0.0256(12) 0.0354(13) -0.0052(10) 0.0023(10) 0.0040(10)
C26 0.0398(12) 0.0224(11) 0.0256(11) 0.0015(9) 0.0021(9) 0.0033(9)
C27 0.0241(10) 0.0239(11) 0.0256(11) -0.0028(8) 0.0009(8) -0.0005(8)
C28 0.0485(14) 0.0272(11) 0.0282(11) 0.0008(9) 0.0013(10) 0.0041(10)
C29 0.0500(15) 0.0368(13) 0.0275(11) 0.0006(10) 0.0042(10) 0.0017(11)
C30 0.0222(10) 0.0231(11) 0.0223(10) -0.0031(8) -0.0027(8) 0.0019(8)
C31 0.0306(11) 0.0260(12) 0.0287(12) -0.0014(9) 0.0034(9) -0.0013(9)
C32 0.0343(13) 0.0264(12) 0.0340(13) -0.0055(10) 0.0029(10) -0.0014(9)
C33 0.0301(11) 0.0336(11) 0.0245(10) -0.0023(9) 0.0033(8) -0.0005(9)
C34 0.0283(11) 0.0252(10) 0.0272(11) -0.0023(8) 0.0004(8) 0.0001(9)
C35 0.0255(11) 0.0380(14) 0.0299(12) -0.0065(10) 0.0056(9) -0.0013(9)
C36 0.0235(11) 0.0368(14) 0.0321(12) 0.0061(10) 0.0019(9) -0.0013(9)
N1 0.0279(9) 0.0347(11) 0.0272(10) -0.0068(8) 0.0003(7) 0.0011(8)
N2 0.0330(10) 0.0340(11) 0.0266(10) -0.0077(8) 0.0011(7) -0.0004(8)
O1 0.0278(8) 0.0292(9) 0.0261(8) -0.0060(7) 0.0003(6) 0.0022(6)
O2 0.0287(8) 0.0403(10) 0.0278(8) 0.0105(8) 0.0025(7) 0.0047(7)
O3 0.0291(9) 0.0435(11) 0.0277(9) -0.0098(8) 0.0047(7) -0.0085(8)
O4 0.0251(8) 0.0352(9) 0.0242(8) 0.0056(7) -0.0026(6) -0.0040(6)

loop_
_atom_type_symbol
_atom_type_description
_atom_type_scat_dispersion_real
_atom_type_scat_dispersion_imag
_atom_type_scat_source
C C 0.0033 0.0016 'International Tables Vol C Tables 4.2.6.8 and 6.1.1.4'
H H 0.0000 0.0000 'International Tables Vol C Tables 4.2.6.8 and 6.1.1.4'
N N 0.0061 0.0033 'International Tables Vol C Tables 4.2.6.8 and 6.1.1.4'
O O 0.0106 0.0060 'International Tables Vol C Tables 4.2.6.8 and 6.1.1.4'

loop_
_geom_angle_atom_site_label_1
_geom_angle_atom_site_label_2
_geom_angle_atom_site_label_3
_geom_angle
O3 C1 C2 121.2(2)
O3 C1 C5 116.3(2)
C2 C1 C5 122.4(2)
C3 C2 C1 118.9(2)
C3 C2 H2 123.3(16)
C1 C2 H2 117.8(16)
C2 C3 C4 121.1(2)
C2 C3 H18 120.9(18)
C4 C3 H18 117.9(17)
C3 C4 C6 119.1(2)
C3 C4 H1 125.8(18)
C6 C4 H1 115.0(18)
C1 C5 C6 116.8(2)
C1 C5 C35 122.1(2)
C6 C5 C35 121.1(2)
O1 C6 C4 121.4(2)
O1 C6 C5 116.88(19)
C4 C6 C5 121.7(2)
C12 C7 C8 117.7(2)
C12 C7 C36 120.5(2)
C8 C7 C36 121.8(2)
O4 C8 C9 121.4(2)
O4 C8 C7 117.1(2)
C9 C8 C7 121.5(2)
C10 C9 C8 119.2(2)
C10 C9 H3 120.1(17)
C8 C9 H3 120.7(17)
C11 C10 C9 121.0(2)
C11 C10 H21 119.8(19)
C9 C10 H21 118.9(19)
C10 C11 C12 119.1(2)
C10 C11 H35 120.8(14)
C12 C11 H35 119.9(14)
O2 C12 C11 121.8(2)
O2 C12 C7 116.8(2)
C11 C12 C7 121.4(2)
C20 C13 C24 118.8(3)
C20 C13 C14 120.9(2)
C24 C13 C14 120.3(3)
C19 C14 C15 116.6(3)
C19 C14 C13 123.4(3)
C15 C14 C13 120.0(3)
C16 C15 C14 125.1(4)
C16 C15 H47 117.5
C14 C15 H47 117.5
C17 C16 C15 117.9(5)
C17 C16 H16 121.0
C15 C16 H16 121.0
C16 C17 C18 126.0(5)
C16 C17 H17 117.0
C18 C17 H17 117.0
C17 C18 C19 116.2(4)
C17 C18 H46 121.9
C19 C18 H46 121.9
C14 C19 C18 118.2(4)
C14 C19 H19 120.9
C18 C19 H19 120.9
C13 C20 C21 119.8(5)
C13 C20 H20 120.1
C21 C20 H20 120.1
C20 C21 C22 121.9(5)
C20 C21 H45 119.1
C22 C21 H45 119.1
C23 C22 C21 117.2(4)
C23 C22 H22 121.4
C21 C22 H22 121.4
C22 C23 C24 123.1(5)
C22 C23 H48 118.5
C24 C23 H48 118.5
C13 C24 C23 119.2(4)
C13 C24 H24 120.4
C23 C24 H24 120.4
N2 C25 C26 123.7(2)
N2 C25 H25 118.1
C26 C25 H25 118.1
C25 C26 C27 119.5(2)
C25 C26 H26 120.2
C27 C26 H26 120.2
C28 C27 C26 116.6(2)
C28 C27 C30 122.35(18)
C26 C27 C30 121.00(19)
C29 C28 C27 119.8(2)
C29 C28 H28 120.1
C27 C28 H28 120.1
N2 C29 C28 123.6(2)
N2 C29 H29 118.2
C28 C29 H29 118.2
C34 C30 C31 117.7(2)
C34 C30 C27 121.59(18)
C31 C30 C27 120.67(19)
C32 C31 C30 119.5(2)
C32 C31 H11 113.4(16)
C30 C31 H11 126.8(16)
N1 C32 C31 122.9(2)
N1 C32 H12 119.4(17)
C31 C32 H12 117.5(17)
N1 C33 C34 123.4(2)
N1 C33 H32 113.7(15)
C34 C33 H32 122.7(15)
C30 C34 C33 119.0(2)
C30 C34 H33 120.8(15)
C33 C34 H33 119.9(15)
C5 C35 H35A 109.5
C5 C35 H35B 109.5
H35A C35 H35B 109.5
C5 C35 H35C 109.5
H35A C35 H35C 109.5
H35B C35 H35C 109.5
C7 C36 H36A 109.5
C7 C36 H36B 109.5
H36A C36 H36B 109.5
C7 C36 H36C 109.5
H36A C36 H36C 109.5
H36B C36 H36C 109.5
C33 N1 C32 117.5(2)
C25 N2 C29 116.7(2)
C6 O1 H100 109.5
C12 O2 H42 110.1(18)
C1 O3 H41 106(3)
C8 O4 H23 112(2)

loop_
_geom_bond_atom_site_label_1
_geom_bond_atom_site_label_2
_geom_bond_distance
C1 O3 1.375(3)
C1 C2 1.395(3)
C1 C5 1.394(3)
C2 C3 1.379(4)
C2 H2 1.00(3)
C3 C4 1.390(4)
C3 H18 0.93(3)
C4 C6 1.392(3)
C4 H1 0.95(3)
C5 C6 1.410(3)
C5 C35 1.502(3)
C6 O1 1.374(3)
C7 C12 1.399(3)
C7 C8 1.402(3)
C7 C36 1.507(3)
C8 O4 1.375(3)
C8 C9 1.392(3)
C9 C10 1.387(4)
C9 H3 0.97(3)
C10 C11 1.385(3)
C10 H21 0.95(3)
C11 C12 1.396(3)
C11 H35 1.04(3)
C12 O2 1.363(3)
C13 C20 1.380(4)
C13 C24 1.395(4)
C13 C14 1.479(3)
C14 C19 1.376(5)
C14 C15 1.411(5)
C15 C16 1.347(5)
C15 H47 0.9500
C16 C17 1.279(7)
C16 H16 0.9500
C17 C18 1.374(7)
C17 H17 0.9500
C18 C19 1.499(6)
C18 H46 0.9500
C19 H19 0.9500
C20 C21 1.395(7)
C20 H20 0.9500
C21 C22 1.390(12)
C21 H45 0.9500
C22 C23 1.346(11)
C22 H22 0.9500
C23 C24 1.399(5)
C23 H48 0.9500
C24 H24 0.9500
C25 N2 1.331(4)
C25 C26 1.381(3)
C25 H25 0.9500
C26 C27 1.394(3)
C26 H26 0.9500
C27 C28 1.387(3)
C27 C30 1.492(3)
C28 C29 1.381(3)
C28 H28 0.9500
C29 N2 1.335(4)
C29 H29 0.9500
C30 C34 1.390(3)
C30 C31 1.399(3)
C31 C32 1.383(3)
C31 H11 0.97(3)
C32 N1 1.348(3)
C32 H12 0.99(3)
C33 N1 1.338(3)
C33 C34 1.394(3)
C33 H32 0.97(3)
C34 H33 1.01(3)
C35 H35A 0.9800
C35 H35B 0.9800
C35 H35C 0.9800
C36 H36A 0.9800
C36 H36B 0.9800
C36 H36C 0.9800
O1 H100 0.8400
O2 H42 0.98(3)
O3 H41 0.80(4)
O4 H23 1.00(4)

loop_
_geom_torsion_atom_site_label_1
_geom_torsion_atom_site_label_2
_geom_torsion_atom_site_label_3
_geom_torsion_atom_site_label_4
_geom_torsion
O3 C1 C2 C3 -178.9(2)
C5 C1 C2 C3 1.4(4)
C1 C2 C3 C4 -0.3(4)
C2 C3 C4 C6 -0.5(4)
O3 C1 C5 C6 178.7(2)
C2 C1 C5 C6 -1.6(3)
O3 C1 C5 C35 -2.5(3)
C2 C1 C5 C35 177.3(2)
C3 C4 C6 O1 179.6(2)
C3 C4 C6 C5 0.3(4)
C1 C5 C6 O1 -178.6(2)
C35 C5 C6 O1 2.5(3)
C1 C5 C6 C4 0.7(3)
C35 C5 C6 C4 -178.1(2)
C12 C7 C8 O4 177.6(2)
C36 C7 C8 O4 0.1(3)
C12 C7 C8 C9 -1.0(3)
C36 C7 C8 C9 -178.5(2)
O4 C8 C9 C10 -179.6(2)
C7 C8 C9 C10 -1.0(4)
C8 C9 C10 C11 1.5(4)
C9 C10 C11 C12 0.1(4)
C10 C11 C12 O2 179.1(2)
C10 C11 C12 C7 -2.2(4)
C8 C7 C12 O2 -178.6(2)
C36 C7 C12 O2 -1.0(3)
C8 C7 C12 C11 2.6(3)
C36 C7 C12 C11 -179.8(2)
C20 C13 C14 C19 -27.4(4)
C24 C13 C14 C19 151.2(3)
C20 C13 C14 C15 153.5(3)
C24 C13 C14 C15 -27.9(4)
C19 C14 C15 C16 0.0(5)
C13 C14 C15 C16 179.2(3)
C14 C15 C16 C17 1.6(6)
C15 C16 C17 C18 -0.9(7)
C16 C17 C18 C19 -1.3(6)
C15 C14 C19 C18 -2.2(4)
C13 C14 C19 C18 178.6(3)
C17 C18 C19 C14 2.8(5)
C24 C13 C20 C21 0.2(4)
C14 C13 C20 C21 178.8(3)
C13 C20 C21 C22 0.2(6)
C20 C21 C22 C23 0.0(7)
C21 C22 C23 C24 -0.6(7)
C20 C13 C24 C23 -0.7(4)
C14 C13 C24 C23 -179.4(3)
C22 C23 C24 C13 1.0(5)
N2 C25 C26 C27 -0.3(4)
C25 C26 C27 C28 0.1(3)
C25 C26 C27 C30 -178.4(2)
C26 C27 C28 C29 0.1(4)
C30 C27 C28 C29 178.5(2)
C27 C28 C29 N2 -0.1(4)
C28 C27 C30 C34 157.1(2)
C26 C27 C30 C34 -24.5(3)
C28 C27 C30 C31 -24.0(3)
C26 C27 C30 C31 154.4(2)
C34 C30 C31 C32 -0.2(3)
C27 C30 C31 C32 -179.0(2)
C30 C31 C32 N1 1.2(4)
C31 C30 C34 C33 -0.8(3)
C27 C30 C34 C33 178.1(2)
N1 C33 C34 C30 0.8(4)
C34 C33 N1 C32 0.2(4)
C31 C32 N1 C33 -1.2(4)
C26 C25 N2 C29 0.3(4)
C28 C29 N2 C25 0.0(4)
